data_2236349
loop_
_publ_author_name
'Hoseyni, Seyed Jalal'
'Talei Bavil Olyai, Mohamad Reza'
'Notash, Behrouz'

_publ_section_title
;
 Di-\m-chlorido-bis{chlorido[2,3-dimethyl-<i>N</i>-(pyridin-2-ylmethylidene)aniline-\k^2^<i>N</i>,<i>N</i>']mercury(II)}
;
_journal_coeditor_code HY2585
_journal_issue 10
_journal_name_full 'Acta Crystallographica Section E'
_journal_page_first m1294
_journal_paper_doi 10.1107/S1600536812039050
_journal_volume 68
_journal_year 2012
_chemical_formula_iupac '[Hg2 Cl4 (C14 H14 N2)2]'
_chemical_formula_moiety 'C28 H28 Cl4 Hg2 N4'
_chemical_formula_sum 'C28 H28 Cl4 Hg2 N4'
_chemical_formula_weight 963.52
_chemical_name_systematic
;
Di-\m-chlorido-bis{chlorido[2,3-dimethyl-<i>N</i>-(pyridin-2-
ylmethylidene)aniline-\k^2^<i>N</i>,<i>N</i>']mercury(II)}
;
_space_group_IT_number 15
_symmetry_cell_setting monoclinic
_symmetry_space_group_name_Hall '-C 2yc'
_symmetry_space_group_name_H-M 'C 1 2/c 1'
_atom_sites_solution_hydrogens geom
_atom_sites_solution_primary direct
_atom_sites_solution_secondary difmap
_audit_creation_method SHELXL-97
_cell_angle_alpha 90.00
_cell_angle_beta 98.26(3)
_cell_angle_gamma 90.00
_cell_formula_units_Z 4
_cell_length_a 7.7989(16)
_cell_length_b 26.525(5)
_cell_length_c 15.098(3)
_cell_measurement_reflns_used 4164
_cell_measurement_temperature 298(2)
_cell_measurement_theta_max 29.22
_cell_measurement_theta_min 2.05
_cell_volume 3090.9(11)
_computing_cell_refinement 'X-AREA (Stoe & Cie, 2002)'
_computing_data_collection 'X-AREA (Stoe & Cie, 2002)'
_computing_data_reduction 'X-RED (Stoe & Cie, 2002)'
_computing_molecular_graphics 'ORTEP-3 (Farrugia, 1997) and Mercury (Macrae <i>et al.</i>, 2006)'
_computing_publication_material 'WinGX (Farrugia, 1999)'
_computing_structure_refinement 'SHELXL97 (Sheldrick, 2008)'
_computing_structure_solution 'SHELXS97 (Sheldrick, 2008)'
_diffrn_ambient_temperature 298(2)
_diffrn_detector_area_resol_mean '0.15 mm'
_diffrn_measured_fraction_theta_full 0.990
_diffrn_measured_fraction_theta_max 0.990
_diffrn_measurement_device_type 'Stoe IPDS-2T'
_diffrn_measurement_method '\w scans'
_diffrn_radiation_monochromator graphite
_diffrn_radiation_source 'fine-focus sealed tube'
_diffrn_radiation_type MoK\a
_diffrn_radiation_wavelength 0.71073
_diffrn_reflns_av_R_equivalents 0.1180
_diffrn_reflns_av_sigmaI/netI 0.0804
_diffrn_reflns_limit_h_max 10
_diffrn_reflns_limit_h_min -10
_diffrn_reflns_limit_k_max 35
_diffrn_reflns_limit_k_min -36
_diffrn_reflns_limit_l_max 16
_diffrn_reflns_limit_l_min -20
_diffrn_reflns_number 12121
_diffrn_reflns_theta_full 29.22
_diffrn_reflns_theta_max 29.22
_diffrn_reflns_theta_min 2.05
_exptl_absorpt_coefficient_mu 10.292
_exptl_absorpt_correction_T_max 0.210
_exptl_absorpt_correction_T_min 0.126
_exptl_absorpt_correction_type numerical
_exptl_absorpt_process_details '(X-SHAPE and X-RED; Stoe & Cie, 2002)'
_exptl_crystal_colour yellow
_exptl_crystal_density_diffrn 2.071
_exptl_crystal_density_method 'not measured'
_exptl_crystal_description column
_exptl_crystal_F_000 1808.0
_exptl_crystal_size_max 0.50
_exptl_crystal_size_mid 0.17
_exptl_crystal_size_min 0.15
_refine_diff_density_max 3.283
_refine_diff_density_min -4.881
_refine_ls_extinction_coef 0.0012(2)
_refine_ls_extinction_expression Fc^*^=kFc[1+0.001xFc^2^\l^3^/sin(2\q)]^-1/4^
_refine_ls_extinction_method 'SHELXL97 (Sheldrick, 2008)'
_refine_ls_goodness_of_fit_ref 1.109
_refine_ls_hydrogen_treatment constr
_refine_ls_matrix_type full
_refine_ls_number_parameters 175
_refine_ls_number_reflns 4164
_refine_ls_number_restraints 0
_refine_ls_restrained_S_all 1.109
_refine_ls_R_factor_all 0.1011
_refine_ls_R_factor_gt 0.0834
_refine_ls_shift/su_max 0.001
_refine_ls_shift/su_mean 0.000
_refine_ls_structure_factor_coef Fsqd
_refine_ls_weighting_details 'calc w=1/[\s^2^(Fo^2^)+(0.1219P)^2^] where P=(Fo^2^+2Fc^2^)/3'
_refine_ls_weighting_scheme calc
_refine_ls_wR_factor_gt 0.1929
_refine_ls_wR_factor_ref 0.2062
_reflns_number_gt 3174
_reflns_number_total 4164
_reflns_threshold_expression I>2\s(I)
_cod_data_source_file hy2585.cif
_cod_data_source_block I
_cod_original_sg_symbol_H-M 'C 2/c'
_cod_database_code 2236349
_cod_database_fobs_code 2236349

loop_
_symmetry_equiv_pos_as_xyz
'x, y, z'
'-x, y, -z+1/2'
'x+1/2, y+1/2, z'
'-x+1/2, y+1/2, -z+1/2'
'-x, -y, -z'
'x, -y, z-1/2'
'-x+1/2, -y+1/2, -z'
'x+1/2, -y+1/2, z-1/2'

loop_
_atom_site_type_symbol
_atom_site_label
_atom_site_fract_x
_atom_site_fract_y
_atom_site_fract_z
_atom_site_U_iso_or_equiv
_atom_site_adp_type
_atom_site_calc_flag
_atom_site_refinement_flags
_atom_site_occupancy
_atom_site_symmetry_multiplicity
Hg Hg1 0.43296(5) 0.703848(14) 0.98975(3) 0.0525(2) Uani d . 1 1
Cl Cl2 0.1308(3) 0.71572(10) 0.88978(17) 0.0524(5) Uani d . 1 1
Cl Cl1 0.3754(4) 0.64201(11) 1.0936(2) 0.0663(7) Uani d . 1 1
N N1 0.5738(9) 0.7612(3) 0.9145(5) 0.0452(16) Uani d . 1 1
N N2 0.6082(10) 0.6579(3) 0.8873(6) 0.0528(19) Uani d . 1 1
C C5 0.6666(12) 0.7441(4) 0.8523(6) 0.050(2) Uani d . 1 1
C C6 0.6903(13) 0.6896(4) 0.8436(7) 0.052(2) Uani d . 1 1
H H6 0.7656 0.6776 0.8060 0.062 Uiso calc R 1 1
C C8 0.5112(14) 0.5709(4) 0.8740(7) 0.057(2) Uani d . 1 1
C C7 0.6450(14) 0.6053(4) 0.8836(7) 0.058(2) Uani d . 1 1
C C1 0.5528(15) 0.8102(4) 0.9243(7) 0.055(2) Uani d . 1 1
H H1 0.4887 0.8214 0.9678 0.066 Uiso calc R 1 1
C C13 0.3227(15) 0.5888(5) 0.8577(9) 0.065(3) Uani d . 1 1
H H13A 0.2696 0.5828 0.9102 0.098 Uiso calc R 1 1
H H13B 0.2608 0.5706 0.8081 0.098 Uiso calc R 1 1
H H13C 0.3194 0.6242 0.8445 0.098 Uiso calc R 1 1
C C12 0.8192(15) 0.5889(5) 0.8986(8) 0.065(3) Uani d . 1 1
H H12 0.9093 0.6122 0.9065 0.078 Uiso calc R 1 1
C C9 0.5443(17) 0.5190(5) 0.8768(9) 0.068(3) Uani d . 1 1
C C2 0.6211(14) 0.8450(4) 0.8733(8) 0.060(2) Uani d . 1 1
H H2 0.6030 0.8792 0.8814 0.072 Uiso calc R 1 1
C C4 0.7403(13) 0.7770(5) 0.7992(7) 0.056(2) Uani d . 1 1
H H4 0.8051 0.7649 0.7566 0.068 Uiso calc R 1 1
C C3 0.7178(14) 0.8285(5) 0.8093(8) 0.062(3) Uani d . 1 1
H H3 0.7669 0.8515 0.7736 0.074 Uiso calc R 1 1
C C14 0.406(2) 0.4806(5) 0.8639(13) 0.092(5) Uani d . 1 1
H H14A 0.3288 0.4876 0.8098 0.138 Uiso calc R 1 1
H H14B 0.3418 0.4814 0.9138 0.138 Uiso calc R 1 1
H H14C 0.4561 0.4478 0.8599 0.138 Uiso calc R 1 1
C C11 0.8530(17) 0.5385(5) 0.9014(10) 0.080(4) Uani d . 1 1
H H11 0.9672 0.5273 0.9101 0.096 Uiso calc R 1 1
C C10 0.7187(19) 0.5035(6) 0.8912(10) 0.082(4) Uani d . 1 1
H H10 0.7446 0.4693 0.8940 0.098 Uiso calc R 1 1

loop_
_atom_site_aniso_label
_atom_site_aniso_U_11
_atom_site_aniso_U_22
_atom_site_aniso_U_33
_atom_site_aniso_U_12
_atom_site_aniso_U_13
_atom_site_aniso_U_23
Hg1 0.0468(3) 0.0595(3) 0.0521(3) 0.00288(15) 0.00989(16) 0.00296(15)
Cl2 0.0445(11) 0.0637(13) 0.0479(11) 0.0022(10) 0.0026(9) 0.0021(10)
Cl1 0.0688(17) 0.0655(14) 0.0649(16) 0.0064(12) 0.0102(13) 0.0160(12)
N1 0.034(3) 0.064(4) 0.037(3) -0.003(3) 0.006(3) -0.009(3)
N2 0.041(4) 0.063(5) 0.055(4) 0.007(4) 0.008(3) -0.013(4)
C5 0.039(4) 0.067(6) 0.043(4) 0.002(4) -0.002(4) 0.000(4)
C6 0.039(4) 0.075(6) 0.041(4) 0.002(4) 0.002(4) -0.006(4)
C8 0.055(5) 0.062(5) 0.051(5) 0.009(5) -0.003(4) -0.004(4)
C7 0.047(5) 0.073(6) 0.053(5) 0.009(5) 0.003(4) -0.009(5)
C1 0.056(6) 0.058(5) 0.053(5) 0.004(4) 0.012(5) 0.003(4)
C13 0.054(6) 0.070(6) 0.068(7) 0.001(5) -0.002(5) 0.001(5)
C12 0.052(6) 0.079(7) 0.063(6) 0.020(5) 0.006(5) -0.010(5)
C9 0.066(7) 0.071(7) 0.065(7) 0.001(6) 0.002(5) 0.001(5)
C2 0.050(5) 0.062(6) 0.064(6) -0.004(5) -0.001(5) 0.004(5)
C4 0.041(5) 0.084(7) 0.043(5) -0.006(5) 0.004(4) -0.002(5)
C3 0.052(6) 0.079(7) 0.053(5) -0.013(5) 0.003(5) 0.009(5)
C14 0.089(10) 0.059(7) 0.125(14) 0.008(6) 0.001(9) 0.001(8)
C11 0.057(7) 0.083(8) 0.096(10) 0.019(6) -0.005(7) -0.004(7)
C10 0.083(9) 0.074(8) 0.084(9) 0.022(7) -0.003(7) -0.005(7)

loop_
_atom_type_symbol
_atom_type_description
_atom_type_scat_dispersion_real
_atom_type_scat_dispersion_imag
_atom_type_scat_source
C C 0.0033 0.0016 'International Tables Vol C Tables 4.2.6.8 and 6.1.1.4'
H H 0.0000 0.0000 'International Tables Vol C Tables 4.2.6.8 and 6.1.1.4'
N N 0.0061 0.0033 'International Tables Vol C Tables 4.2.6.8 and 6.1.1.4'
O O 0.0106 0.0060 'International Tables Vol C Tables 4.2.6.8 and 6.1.1.4'
Cl Cl 0.1484 0.1585 'International Tables Vol C Tables 4.2.6.8 and 6.1.1.4'
Hg Hg -2.3894 9.2266 'International Tables Vol C Tables 4.2.6.8 and 6.1.1.4'

loop_
_geom_angle_atom_site_label_1
_geom_angle_atom_site_label_2
_geom_angle_atom_site_label_3
_geom_angle_site_symmetry_3
_geom_angle
N1 Hg1 Cl1 . 161.8(2)
N1 Hg1 N2 . 70.9(3)
Cl1 Hg1 N2 . 104.1(2)
N1 Hg1 Cl2 . 95.2(2)
Cl1 Hg1 Cl2 . 102.99(10)
N2 Hg1 Cl2 . 103.1(2)
N1 Hg1 Cl2 7_567 87.7(2)
Cl1 Hg1 Cl2 7_567 91.64(10)
N2 Hg1 Cl2 7_567 154.2(2)
Cl2 Hg1 Cl2 7_567 92.97(7)
Hg1 Cl2 Hg1 7_567 87.03(7)
C1 N1 C5 . 119.7(9)
C1 N1 Hg1 . 121.8(7)
C5 N1 Hg1 . 118.2(7)
C6 N2 C7 . 119.9(9)
C6 N2 Hg1 . 110.4(7)
C7 N2 Hg1 . 128.9(7)
N1 C5 C4 . 120.7(10)
N1 C5 C6 . 118.7(9)
C4 C5 C6 . 120.6(10)
N2 C6 C5 . 121.2(9)
N2 C6 H6 . 119.4
C5 C6 H6 . 119.4
C7 C8 C9 . 121.0(11)
C7 C8 C13 . 120.4(10)
C9 C8 C13 . 118.6(11)
C8 C7 C12 . 120.6(11)
C8 C7 N2 . 119.9(9)
C12 C7 N2 . 119.3(10)
N1 C1 C2 . 122.7(11)
N1 C1 H1 . 118.6
C2 C1 H1 . 118.6
C8 C13 H13A . 109.5
C8 C13 H13B . 109.5
H13A C13 H13B . 109.5
C8 C13 H13C . 109.5
H13A C13 H13C . 109.5
H13B C13 H13C . 109.5
C11 C12 C7 . 119.0(13)
C11 C12 H12 . 120.5
C7 C12 H12 . 120.5
C8 C9 C10 . 117.5(12)
C8 C9 C14 . 123.0(11)
C10 C9 C14 . 119.4(13)
C1 C2 C3 . 118.8(11)
C1 C2 H2 . 120.6
C3 C2 H2 . 120.6
C5 C4 C3 . 119.6(10)
C5 C4 H4 . 120.2
C3 C4 H4 . 120.2
C2 C3 C4 . 118.5(10)
C2 C3 H3 . 120.7
C4 C3 H3 . 120.7
C9 C14 H14A . 109.5
C9 C14 H14B . 109.5
H14A C14 H14B . 109.5
C9 C14 H14C . 109.5
H14A C14 H14C . 109.5
H14B C14 H14C . 109.5
C12 C11 C10 . 120.8(12)
C12 C11 H11 . 119.6
C10 C11 H11 . 119.6
C11 C10 C9 . 121.2(12)
C11 C10 H10 . 119.4
C9 C10 H10 . 119.4

loop_
_geom_bond_atom_site_label_1
_geom_bond_atom_site_label_2
_geom_bond_site_symmetry_2
_geom_bond_distance
Hg1 N1 . 2.273(8)
Hg1 Cl1 . 2.356(3)
Hg1 N2 . 2.521(8)
Hg1 Cl2 . 2.628(3)
Hg1 Cl2 7_567 2.893(3)
N1 C1 . 1.322(14)
N1 C5 . 1.345(13)
N2 C6 . 1.295(14)
N2 C7 . 1.426(14)
C5 C4 . 1.365(16)
C5 C6 . 1.466(15)
C6 H6 . 0.9300
C8 C7 . 1.379(16)
C8 C9 . 1.400(17)
C8 C13 . 1.531(15)
C7 C12 . 1.413(14)
C1 C2 . 1.358(16)
C1 H1 . 0.9300
C13 H13A . 0.9600
C13 H13B . 0.9600
C13 H13C . 0.9600
C12 C11 . 1.363(18)
C12 H12 . 0.9300
C9 C10 . 1.407(18)
C9 C14 . 1.479(19)
C2 C3 . 1.379(17)
C2 H2 . 0.9300
C4 C3 . 1.390(18)
C4 H4 . 0.9300
C3 H3 . 0.9300
C14 H14A . 0.9600
C14 H14B . 0.9600
C14 H14C . 0.9600
C11 C10 . 1.39(2)
C11 H11 . 0.9300
C10 H10 . 0.9300

loop_
_geom_hbond_atom_site_label_D
_geom_hbond_atom_site_label_H
_geom_hbond_atom_site_label_A
_geom_hbond_site_symmetry_A
_geom_hbond_distance_DH
_geom_hbond_distance_HA
_geom_hbond_distance_DA
_geom_hbond_angle_DHA
_geom_hbond_publ_flag
C1 H1 Cl2 7_567 0.93 2.65 3.400(11) 138 y
C4 H4 Cl2 2_656 0.93 2.67 3.552(11) 158 y
C14 H14C Cl1 5_667 0.96 2.76 3.685(14) 162 y

loop_
_geom_torsion_atom_site_label_1
_geom_torsion_atom_site_label_2
_geom_torsion_atom_site_label_3
_geom_torsion_atom_site_label_4
_geom_torsion_site_symmetry_1
_geom_torsion_site_symmetry_4
_geom_torsion
N1 Hg1 Cl2 Hg1 . 7_567 -88.0(2)
Cl1 Hg1 Cl2 Hg1 . 7_567 92.38(10)
N2 Hg1 Cl2 Hg1 . 7_567 -159.6(2)
Cl2 Hg1 Cl2 Hg1 7_567 7_567 0.0
Cl1 Hg1 N1 C1 . . -105.9(9)
N2 Hg1 N1 C1 . . 177.2(8)
Cl2 Hg1 N1 C1 . . 75.2(7)
Cl2 Hg1 N1 C1 7_567 . -17.6(7)
Cl1 Hg1 N1 C5 . . 80.8(9)
N2 Hg1 N1 C5 . . 3.9(6)
Cl2 Hg1 N1 C5 . . -98.1(6)
Cl2 Hg1 N1 C5 7_567 . 169.1(6)
N1 Hg1 N2 C6 . . 0.1(6)
Cl1 Hg1 N2 C6 . . -161.6(6)
Cl2 Hg1 N2 C6 . . 91.2(6)
Cl2 Hg1 N2 C6 7_567 . -35.8(10)
N1 Hg1 N2 C7 . . 169.7(9)
Cl1 Hg1 N2 C7 . . 8.0(8)
Cl2 Hg1 N2 C7 . . -99.2(8)
Cl2 Hg1 N2 C7 7_567 . 133.8(7)
C1 N1 C5 C4 . . 0.3(14)
Hg1 N1 C5 C4 . . 173.8(7)
C1 N1 C5 C6 . . 179.1(8)
Hg1 N1 C5 C6 . . -7.5(11)
C7 N2 C6 C5 . . -174.6(8)
Hg1 N2 C6 C5 . . -3.9(11)
N1 C5 C6 N2 . . 7.8(13)
C4 C5 C6 N2 . . -173.4(9)
C9 C8 C7 C12 . . -1.6(18)
C13 C8 C7 C12 . . -180.0(11)
C9 C8 C7 N2 . . -175.2(11)
C13 C8 C7 N2 . . 6.4(16)
C6 N2 C7 C8 . . -137.2(11)
Hg1 N2 C7 C8 . . 54.0(13)
C6 N2 C7 C12 . . 49.1(15)
Hg1 N2 C7 C12 . . -119.7(10)
C5 N1 C1 C2 . . 0.3(15)
Hg1 N1 C1 C2 . . -172.9(8)
C8 C7 C12 C11 . . 1.6(19)
N2 C7 C12 C11 . . 175.3(12)
C7 C8 C9 C10 . . 1.1(18)
C13 C8 C9 C10 . . 179.5(11)
C7 C8 C9 C14 . . -177.9(13)
C13 C8 C9 C14 . . 0.5(19)
N1 C1 C2 C3 . . -0.7(17)
N1 C5 C4 C3 . . -0.5(14)
C6 C5 C4 C3 . . -179.3(8)
C1 C2 C3 C4 . . 0.5(16)
C5 C4 C3 C2 . . 0.1(15)
C7 C12 C11 C10 . . -1(2)
C12 C11 C10 C9 . . 1(2)
C8 C9 C10 C11 . . -1(2)
C14 C9 C10 C11 . . 178.3(15)
